data_7047742
loop_
_publ_author_name
'Lekich, Travis T.'
'Gary, J. Brannon'
'Bellows, Sarina M.'
'Cundari, Thomas R.'
'Guard, Louise M.'
'Heinekey, D. Michael'

_publ_section_title
;
 H<sub>2</sub> addition to (<sup>Me4</sup>PCP)Ir(CO): studies of the
 isomerization mechanism.
;
_journal_issue 45
_journal_name_full 'Dalton transactions (Cambridge, England : 2003)'
_journal_page_first 16119
_journal_page_last 16125
_journal_paper_doi 10.1039/c8dt02861c
_journal_volume 47
_journal_year 2018
_chemical_formula_moiety 'C13 H19 Ir O P2'
_chemical_formula_sum 'C13 H19 Ir O P2'
_chemical_formula_weight 445.42
_space_group_IT_number 14
_space_group_name_Hall '-P 2ybc'
_space_group_name_H-M_alt 'P 1 21/c 1'
_symmetry_cell_setting monoclinic
_symmetry_Int_Tables_number 14
_symmetry_space_group_name_Hall '-P 2ybc'
_symmetry_space_group_name_H-M 'P 1 21/c 1'
_atom_sites_solution_hydrogens geom
_atom_sites_solution_primary direct
_atom_sites_solution_secondary direct
_audit_conform_dict_location ftp://ftp.iucr.org/pub/cif_core.dic
_audit_conform_dict_name cif_core.dic
_audit_conform_dict_version 2.4.3
_audit_creation_date 2018-03-15T15:02:51-00:00
_audit_creation_method 'WinGX routine CIF_UPDATE'
_audit_update_record
;
2018-07-12 deposited with the CCDC.
2018-10-08 downloaded from the CCDC.
;
_cell_angle_alpha 90
_cell_angle_beta 96.186(3)
_cell_angle_gamma 90
_cell_formula_units_Z 8
_cell_length_a 13.5827(9)
_cell_length_b 10.6830(7)
_cell_length_c 20.4334(13)
_cell_measurement_reflns_used 9994
_cell_measurement_temperature 100(2)
_cell_measurement_theta_max 30.45
_cell_measurement_theta_min 2.38
_cell_measurement_wavelength 0.71073
_cell_volume 2947.7(3)
_computing_cell_refinement 'SAINT V8.34A integration software'
_computing_data_collection 'Bruker APEX2 software'
_computing_data_reduction 'SORTAV (Blessing, 1995)'
_computing_molecular_graphics 'ORTEP-3 for Windows (Farrugia, 2012)'
_computing_publication_material 'WinGX publication routines (Farrugia, 2012)'
_computing_structure_refinement 'SHELXL-2014/7 (Sheldrick, 2014)'
_computing_structure_solution 'SIR-92 (Altomare et al., 1994)'
_diffrn_ambient_temperature 100(2)
_diffrn_detector 'APEX-II CCD'
_diffrn_measured_fraction_theta_full 0.99
_diffrn_measured_fraction_theta_max 0.99
_diffrn_measurement_device '\k-geometry diffractometer'
_diffrn_measurement_device_type 'Bruker APEX-II'
_diffrn_measurement_method '\f or \w oscillation scans'
_diffrn_orient_matrix_UB_11 -0.020734
_diffrn_orient_matrix_UB_12 0.007257
_diffrn_orient_matrix_UB_13 -0.048314
_diffrn_orient_matrix_UB_21 0.071052
_diffrn_orient_matrix_UB_22 0.005214
_diffrn_orient_matrix_UB_23 -0.008427
_diffrn_orient_matrix_UB_31 0.002388
_diffrn_orient_matrix_UB_32 -0.093179
_diffrn_orient_matrix_UB_33 -0.004242
_diffrn_radiation_monochromator graphite
_diffrn_radiation_probe x-ray
_diffrn_radiation_type MoK\a
_diffrn_radiation_wavelength 0.71073
_diffrn_reflns_av_R_equivalents 0.0274
_diffrn_reflns_av_unetI/netI 0.019
_diffrn_reflns_Laue_measured_fraction_full 0.99
_diffrn_reflns_Laue_measured_fraction_max 0.99
_diffrn_reflns_limit_h_max 16
_diffrn_reflns_limit_h_min -16
_diffrn_reflns_limit_k_max 12
_diffrn_reflns_limit_k_min -12
_diffrn_reflns_limit_l_max 24
_diffrn_reflns_limit_l_min -24
_diffrn_reflns_number 20213
_diffrn_reflns_point_group_measured_fraction_full 0.99
_diffrn_reflns_point_group_measured_fraction_max 0.99
_diffrn_reflns_theta_full 25
_diffrn_reflns_theta_max 25.35
_diffrn_reflns_theta_min 2.005
_diffrn_source 'sealed x-ray tube'
_diffrn_standards_number 0
_exptl_absorpt_coefficient_mu 9.258
_exptl_absorpt_correction_T_max 0.746
_exptl_absorpt_correction_T_min 0.53
_exptl_absorpt_correction_type multi-scan
_exptl_absorpt_process_details
;
SADABS-2012/1 - Bruker AXS area detector scaling and absorption correction
;
_exptl_crystal_colour orange
_exptl_crystal_density_diffrn 2.007
_exptl_crystal_density_method 'not measured'
_exptl_crystal_description prism
_exptl_crystal_F_000 1696
_exptl_crystal_size_max 0.36
_exptl_crystal_size_mid 0.28
_exptl_crystal_size_min 0.1
_refine_diff_density_max 10.722
_refine_diff_density_min -1.833
_refine_diff_density_rms 0.298
_refine_ls_extinction_method none
_refine_ls_goodness_of_fit_ref 1.096
_refine_ls_hydrogen_treatment constr
_refine_ls_matrix_type full
_refine_ls_number_constraints 0
_refine_ls_number_parameters 279
_refine_ls_number_reflns 5344
_refine_ls_number_restraints 0
_refine_ls_restrained_S_all 1.096
_refine_ls_R_factor_all 0.0547
_refine_ls_R_factor_gt 0.0485
_refine_ls_shift/su_max 0.001
_refine_ls_shift/su_mean 0
_refine_ls_structure_factor_coef Fsqd
_refine_ls_weighting_details 'w=1/[\s^2^(Fo^2^)+(0.0645P)^2^+61.8675P] where P=(Fo^2^+2Fc^2^)/3'
_refine_ls_weighting_scheme calc
_refine_ls_wR_factor_gt 0.1225
_refine_ls_wR_factor_ref 0.1281
_reflns_Friedel_coverage 0
_reflns_number_gt 4840
_reflns_number_total 5344
_reflns_threshold_expression 'I > 2\s(I)'
_cod_data_source_file c8dt02861c2.cif
_cod_data_source_block shelx
_cod_depositor_comments 'Adding full bibliography for 7047742--7047746.cif.'
_cod_original_sg_symbol_H-M 'P 21/c'
_cod_database_code 7047742
_shelx_estimated_absorpt_t_min 0.135
_shelx_estimated_absorpt_t_max 0.458

loop_
_symmetry_equiv_pos_as_xyz
'x, y, z'
'-x, y+1/2, -z+1/2'
'-x, -y, -z'
'x, -y-1/2, z-1/2'

loop_
_atom_site_label
_atom_site_type_symbol
_atom_site_fract_x
_atom_site_fract_y
_atom_site_fract_z
_atom_site_U_iso_or_equiv
_atom_site_adp_type
_atom_site_occupancy
_atom_site_site_symmetry_order
_atom_site_calc_flag
_atom_site_refinement_flags_posn
_atom_site_refinement_flags_adp
C1 C 0.0532(4) -0.0021(6) 0.1395(3) 0.01438(13) Uani 1 1 d G .
C2 C -0.0155(5) -0.0848(6) 0.1082(3) 0.026(2) Uani 1 1 d G .
C3 C -0.1092(4) -0.0950(6) 0.1292(4) 0.038(3) Uani 1 1 d G .
H3 H -0.1562 -0.1516 0.1079 0.045 Uiso 1 1 calc R U
C4 C -0.1341(4) -0.0226(7) 0.1815(4) 0.034(3) Uani 1 1 d G .
H4 H -0.1981 -0.0296 0.1959 0.041 Uiso 1 1 calc R U
C5 C -0.0653(5) 0.0601(6) 0.2128(3) 0.033(3) Uani 1 1 d G .
H5 H -0.0824 0.1097 0.2485 0.04 Uiso 1 1 calc R U
C6 C 0.0283(4) 0.0704(6) 0.1917(3) 0.029(2) Uani 1 1 d G .
C7 C 0.1022(8) 0.1644(10) 0.2269(5) 0.025(2) Uani 1 1 d . .
H7A H 0.1323 0.1291 0.2692 0.03 Uiso 1 1 calc R U
H7B H 0.0678 0.2432 0.2362 0.03 Uiso 1 1 calc R U
C8 C 0.1582(7) 0.3420(9) 0.1332(5) 0.020(2) Uani 1 1 d . .
H8A H 0.0951 0.3297 0.1059 0.031 Uiso 1 1 calc R U
H8B H 0.2083 0.3706 0.1055 0.031 Uiso 1 1 calc R U
H8C H 0.1499 0.4049 0.1671 0.031 Uiso 1 1 calc R U
C9 C 0.3094(8) 0.2374(10) 0.2234(5) 0.027(2) Uani 1 1 d . .
H9A H 0.3629 0.2509 0.1956 0.041 Uiso 1 1 calc R U
H9B H 0.328 0.1699 0.2548 0.041 Uiso 1 1 calc R U
H9C H 0.298 0.3145 0.2474 0.041 Uiso 1 1 calc R U
C10 C 0.0120(8) -0.1538(10) 0.0479(6) 0.030(2) Uani 1 1 d . .
H10A H -0.0172 -0.1111 0.0074 0.036 Uiso 1 1 calc R U
H10B H -0.0137 -0.2406 0.0475 0.036 Uiso 1 1 calc R U
C11 C 0.1799(9) -0.3012(10) 0.0939(6) 0.034(3) Uani 1 1 d . .
H11A H 0.148 -0.3715 0.0692 0.051 Uiso 1 1 calc R U
H11B H 0.158 -0.2987 0.138 0.051 Uiso 1 1 calc R U
H11C H 0.252 -0.3119 0.0975 0.051 Uiso 1 1 calc R U
C12 C 0.1759(9) -0.1861(11) -0.0320(5) 0.030(2) Uani 1 1 d . .
H12A H 0.2479 -0.1913 -0.032 0.045 Uiso 1 1 calc R U
H12B H 0.1501 -0.1182 -0.0612 0.045 Uiso 1 1 calc R U
H12C H 0.1457 -0.2655 -0.0476 0.045 Uiso 1 1 calc R U
C13 C 0.3246(8) 0.0388(9) 0.0797(5) 0.024(2) Uani 1 1 d . .
C14 C 0.2813(3) 0.0022(6) 0.3855(3) 0.01315(13) Uani 1 1 d G .
C15 C 0.2103(4) -0.0614(6) 0.3440(2) 0.019(2) Uani 1 1 d G .
C16 C 0.1120(4) -0.0613(6) 0.3572(3) 0.019(2) Uani 1 1 d G .
H16 H 0.0635 -0.1048 0.3289 0.023 Uiso 1 1 calc R U
C17 C 0.0847(3) 0.0025(6) 0.4117(3) 0.021(2) Uani 1 1 d G .
H17 H 0.0175 0.0026 0.4206 0.026 Uiso 1 1 calc R U
C18 C 0.1557(4) 0.0661(6) 0.4531(2) 0.022(2) Uani 1 1 d G .
H18 H 0.137 0.1097 0.4903 0.026 Uiso 1 1 calc R U
C19 C 0.2540(4) 0.0660(6) 0.4400(3) 0.0166(19) Uani 1 1 d G .
C20 C 0.3304(7) 0.1341(9) 0.4857(5) 0.019(2) Uani 1 1 d . .
H20A H 0.3563 0.0794 0.5227 0.023 Uiso 1 1 calc R U
H20B H 0.3016 0.2101 0.5037 0.023 Uiso 1 1 calc R U
C21 C 0.3876(7) 0.3262(9) 0.4003(5) 0.020(2) Uani 1 1 d . .
H21A H 0.3828 0.3868 0.4358 0.03 Uiso 1 1 calc R U
H21B H 0.3224 0.3162 0.3752 0.03 Uiso 1 1 calc R U
H21C H 0.4351 0.3565 0.3711 0.03 Uiso 1 1 calc R U
C22 C 0.5366(7) 0.2185(10) 0.4916(5) 0.023(2) Uani 1 1 d . .
H22A H 0.5912 0.2417 0.4664 0.035 Uiso 1 1 calc R U
H22B H 0.5565 0.1472 0.5201 0.035 Uiso 1 1 calc R U
H22C H 0.5199 0.2897 0.5186 0.035 Uiso 1 1 calc R U
C23 C 0.2399(7) -0.1309(9) 0.2849(4) 0.0182(19) Uani 1 1 d . .
H23A H 0.2216 -0.082 0.2443 0.022 Uiso 1 1 calc R U
H23B H 0.206 -0.213 0.2805 0.022 Uiso 1 1 calc R U
C24 C 0.3897(8) -0.3111(9) 0.3313(5) 0.024(2) Uani 1 1 d . .
H24A H 0.3628 -0.3712 0.2978 0.037 Uiso 1 1 calc R U
H24B H 0.3541 -0.3188 0.3703 0.037 Uiso 1 1 calc R U
H24C H 0.4602 -0.3283 0.3434 0.037 Uiso 1 1 calc R U
C25 C 0.4158(7) -0.1659(10) 0.2171(4) 0.021(2) Uani 1 1 d . .
H25A H 0.4835 -0.1989 0.221 0.032 Uiso 1 1 calc R U
H25B H 0.4144 -0.0832 0.1963 0.032 Uiso 1 1 calc R U
H25C H 0.3717 -0.2228 0.1902 0.032 Uiso 1 1 calc R U
C26 C 0.5601(7) 0.0207(9) 0.3414(5) 0.020(2) Uani 1 1 d . .
O1 O 0.3998(6) 0.0422(8) 0.0642(4) 0.0323(18) Uani 1 1 d . .
O2 O 0.6386(6) 0.0226(7) 0.3265(4) 0.0308(18) Uani 1 1 d . .
P1 P 0.19771(18) 0.1947(2) 0.17243(11) 0.0151(5) Uani 1 1 d . .
P2 P 0.14616(19) -0.1553(2) 0.05098(12) 0.0200(5) Uani 1 1 d . .
P3 P 0.42919(17) 0.1759(2) 0.43534(11) 0.0146(5) Uani 1 1 d . .
P4 P 0.37487(18) -0.1526(2) 0.29838(11) 0.0146(5) Uani 1 1 d . .
Ir1 Ir 0.19472(3) 0.02324(3) 0.10610(2) 0.01438(13) Uani 1 1 d . .
Ir2 Ir 0.42955(2) 0.01094(3) 0.36404(2) 0.01315(13) Uani 1 1 d . .

loop_
_atom_site_aniso_label
_atom_site_aniso_U_11
_atom_site_aniso_U_22
_atom_site_aniso_U_33
_atom_site_aniso_U_23
_atom_site_aniso_U_13
_atom_site_aniso_U_12
C1 0.0159(2) 0.0142(2) 0.0128(2) -0.00035(12) 0.00035(14) -0.00035(13)
C2 0.024(5) 0.017(5) 0.037(6) 0.005(4) -0.001(5) -0.001(4)
C3 0.023(6) 0.033(7) 0.059(8) 0.009(6) 0.012(5) -0.005(5)
C4 0.027(6) 0.039(7) 0.038(7) 0.012(5) 0.018(5) 0.001(5)
C5 0.028(6) 0.032(6) 0.042(7) 0.019(5) 0.012(5) 0.007(5)
C6 0.034(6) 0.022(6) 0.032(6) 0.014(4) 0.010(5) 0.003(5)
C7 0.028(6) 0.027(6) 0.024(5) 0.002(4) 0.017(4) 0.008(4)
C8 0.022(5) 0.019(5) 0.021(5) 0.004(4) 0.003(4) 0.008(4)
C9 0.033(6) 0.020(5) 0.027(5) -0.003(4) -0.007(5) 0.000(4)
C10 0.019(5) 0.020(5) 0.049(7) -0.006(5) -0.003(5) -0.005(4)
C11 0.043(7) 0.020(6) 0.038(6) 0.008(5) 0.001(5) -0.002(5)
C12 0.037(6) 0.031(6) 0.022(5) -0.009(4) 0.005(5) 0.000(5)
C13 0.024(6) 0.014(5) 0.036(6) 0.004(4) 0.010(5) -0.004(4)
C14 0.0130(2) 0.0137(2) 0.0128(2) -0.00125(12) 0.00166(14) 0.00046(12)
C15 0.019(5) 0.020(5) 0.018(5) 0.004(4) 0.001(4) 0.000(4)
C16 0.011(4) 0.026(5) 0.018(5) 0.004(4) -0.005(4) -0.003(4)
C17 0.014(5) 0.022(5) 0.028(5) 0.004(4) 0.005(4) 0.002(4)
C18 0.027(5) 0.025(5) 0.014(4) 0.004(4) 0.009(4) 0.007(4)
C19 0.018(5) 0.019(5) 0.014(4) -0.002(4) 0.009(4) -0.001(4)
C20 0.016(5) 0.023(5) 0.019(5) 0.005(4) 0.008(4) -0.003(4)
C21 0.022(5) 0.017(5) 0.023(5) 0.005(4) 0.005(4) 0.002(4)
C22 0.023(5) 0.027(6) 0.019(5) -0.003(4) -0.001(4) 0.000(4)
C23 0.013(5) 0.024(5) 0.017(5) 0.001(4) -0.001(4) 0.002(4)
C24 0.033(6) 0.017(5) 0.023(5) 0.001(4) 0.002(4) 0.001(4)
C25 0.026(5) 0.027(6) 0.014(5) -0.003(4) 0.012(4) 0.004(4)
C26 0.017(5) 0.012(5) 0.034(6) -0.012(4) 0.007(4) -0.001(4)
O1 0.026(4) 0.035(5) 0.038(4) 0.005(4) 0.014(4) -0.001(3)
O2 0.020(4) 0.020(4) 0.053(5) -0.005(3) 0.004(4) -0.002(3)
P1 0.0181(12) 0.0169(12) 0.0101(11) 0.0009(9) 0.0007(9) 0.0013(9)
P2 0.0199(13) 0.0183(13) 0.0207(12) -0.0019(10) -0.0023(10) -0.0001(10)
P3 0.0135(11) 0.0170(12) 0.0130(11) -0.0007(9) -0.0003(9) 0.0015(9)
P4 0.0171(12) 0.0167(12) 0.0097(10) -0.0005(9) -0.0003(9) 0.0019(9)
Ir1 0.0159(2) 0.0142(2) 0.0128(2) -0.00035(12) 0.00035(14) -0.00035(13)
Ir2 0.0130(2) 0.0137(2) 0.0128(2) -0.00125(12) 0.00166(14) 0.00046(12)

loop_
_atom_type_symbol
_atom_type_description
_atom_type_scat_dispersion_real
_atom_type_scat_dispersion_imag
_atom_type_scat_source
C C 0.0033 0.0016 'International Tables Vol C Tables 4.2.6.8 and 6.1.1.4'
H H 0 0 'International Tables Vol C Tables 4.2.6.8 and 6.1.1.4'
O O 0.0106 0.006 'International Tables Vol C Tables 4.2.6.8 and 6.1.1.4'
P P 0.1023 0.0942 'International Tables Vol C Tables 4.2.6.8 and 6.1.1.4'
Ir Ir -1.4442 7.9887 'International Tables Vol C Tables 4.2.6.8 and 6.1.1.4'

loop_
_geom_angle_atom_site_label_1
_geom_angle_atom_site_label_2
_geom_angle_atom_site_label_3
_geom_angle
C2 C1 C6 120
C2 C1 Ir1 121.3(3)
C6 C1 Ir1 118.6(3)
C1 C2 C3 120
C1 C2 C10 118.0(5)
C3 C2 C10 121.8(5)
C4 C3 C2 120
C4 C3 H3 120
C2 C3 H3 120
C3 C4 C5 120
C3 C4 H4 120
C5 C4 H4 120
C6 C5 C4 120
C6 C5 H5 120
C4 C5 H5 120
C5 C6 C1 120
C5 C6 C7 118.6(5)
C1 C6 C7 121.4(5)
C6 C7 P1 107.5(6)
C6 C7 H7A 110.2
P1 C7 H7A 110.2
C6 C7 H7B 110.2
P1 C7 H7B 110.2
H7A C7 H7B 108.5
P1 C8 H8A 109.5
P1 C8 H8B 109.5
H8A C8 H8B 109.5
P1 C8 H8C 109.5
H8A C8 H8C 109.5
H8B C8 H8C 109.5
P1 C9 H9A 109.5
P1 C9 H9B 109.5
H9A C9 H9B 109.5
P1 C9 H9C 109.5
H9A C9 H9C 109.5
H9B C9 H9C 109.5
C2 C10 P2 108.1(6)
C2 C10 H10A 110.1
P2 C10 H10A 110.1
C2 C10 H10B 110.1
P2 C10 H10B 110.1
H10A C10 H10B 108.4
P2 C11 H11A 109.5
P2 C11 H11B 109.5
H11A C11 H11B 109.5
P2 C11 H11C 109.5
H11A C11 H11C 109.5
H11B C11 H11C 109.5
P2 C12 H12A 109.5
P2 C12 H12B 109.5
H12A C12 H12B 109.5
P2 C12 H12C 109.5
H12A C12 H12C 109.5
H12B C12 H12C 109.5
O1 C13 Ir1 176.9(9)
C15 C14 C19 120
C15 C14 Ir2 120.7(3)
C19 C14 Ir2 119.2(3)
C14 C15 C16 120
C14 C15 C23 120.1(5)
C16 C15 C23 119.9(5)
C17 C16 C15 120
C17 C16 H16 120
C15 C16 H16 120
C18 C17 C16 120
C18 C17 H17 120
C16 C17 H17 120
C17 C18 C19 120
C17 C18 H18 120
C19 C18 H18 120
C18 C19 C14 120
C18 C19 C20 119.5(5)
C14 C19 C20 120.5(5)
C19 C20 P3 105.4(6)
C19 C20 H20A 110.7
P3 C20 H20A 110.7
C19 C20 H20B 110.7
P3 C20 H20B 110.7
H20A C20 H20B 108.8
P3 C21 H21A 109.5
P3 C21 H21B 109.5
H21A C21 H21B 109.5
P3 C21 H21C 109.5
H21A C21 H21C 109.5
H21B C21 H21C 109.5
P3 C22 H22A 109.5
P3 C22 H22B 109.5
H22A C22 H22B 109.5
P3 C22 H22C 109.5
H22A C22 H22C 109.5
H22B C22 H22C 109.5
C15 C23 P4 106.8(6)
C15 C23 H23A 110.4
P4 C23 H23A 110.4
C15 C23 H23B 110.4
P4 C23 H23B 110.4
H23A C23 H23B 108.6
P4 C24 H24A 109.5
P4 C24 H24B 109.5
H24A C24 H24B 109.5
P4 C24 H24C 109.5
H24A C24 H24C 109.5
H24B C24 H24C 109.5
P4 C25 H25A 109.5
P4 C25 H25B 109.5
H25A C25 H25B 109.5
P4 C25 H25C 109.5
H25A C25 H25C 109.5
H25B C25 H25C 109.5
O2 C26 Ir2 177.5(8)
C9 P1 C8 103.0(5)
C9 P1 C7 107.5(5)
C8 P1 C7 103.1(5)
C9 P1 Ir1 120.5(4)
C8 P1 Ir1 116.6(3)
C7 P1 Ir1 104.6(4)
C12 P2 C10 107.0(5)
C12 P2 C11 103.0(6)
C10 P2 C11 102.9(5)
C12 P2 Ir1 122.2(4)
C10 P2 Ir1 104.2(4)
C11 P2 Ir1 115.7(4)
C22 P3 C21 102.8(5)
C22 P3 C20 107.0(5)
C21 P3 C20 102.7(5)
C22 P3 Ir2 122.7(3)
C21 P3 Ir2 116.8(3)
C20 P3 Ir2 102.9(3)
C25 P4 C24 103.4(5)
C25 P4 C23 105.8(5)
C24 P4 C23 103.9(5)
C25 P4 Ir2 119.1(4)
C24 P4 Ir2 118.6(3)
C23 P4 Ir2 104.3(3)
C13 Ir1 C1 176.7(4)
C13 Ir1 P1 98.1(3)
C1 Ir1 P1 82.53(17)
C13 Ir1 P2 99.2(3)
C1 Ir1 P2 80.12(18)
P1 Ir1 P2 162.65(9)
C26 Ir2 C14 177.7(4)
C26 Ir2 P4 98.8(3)
C14 Ir2 P4 80.23(16)
C26 Ir2 P3 100.4(3)
C14 Ir2 P3 80.45(16)
P4 Ir2 P3 160.61(9)

loop_
_geom_bond_atom_site_label_1
_geom_bond_atom_site_label_2
_geom_bond_distance
C1 C2 1.39
C1 C6 1.39
C1 Ir1 2.125(4)
C2 C3 1.39
C2 C10 1.518(12)
C3 C4 1.39
C3 H3 0.95
C4 C5 1.39
C4 H4 0.95
C5 C6 1.39
C5 H5 0.95
C6 C7 1.542(12)
C7 P1 1.827(10)
C7 H7A 0.99
C7 H7B 0.99
C8 P1 1.820(9)
C8 H8A 0.98
C8 H8B 0.98
C8 H8C 0.98
C9 P1 1.804(10)
C9 H9A 0.98
C9 H9B 0.98
C9 H9C 0.98
C10 P2 1.816(10)
C10 H10A 0.99
C10 H10B 0.99
C11 P2 1.822(11)
C11 H11A 0.98
C11 H11B 0.98
C11 H11C 0.98
C12 P2 1.814(10)
C12 H12A 0.98
C12 H12B 0.98
C12 H12C 0.98
C13 O1 1.103(13)
C13 Ir1 1.906(10)
C14 C15 1.39
C14 C19 1.39
C14 Ir2 2.108(4)
C15 C16 1.39
C15 C23 1.508(10)
C16 C17 1.39
C16 H16 0.95
C17 C18 1.39
C17 H17 0.95
C18 C19 1.39
C18 H18 0.95
C19 C20 1.507(10)
C20 P3 1.832(9)
C20 H20A 0.99
C20 H20B 0.99
C21 P3 1.823(10)
C21 H21A 0.98
C21 H21B 0.98
C21 H21C 0.98
C22 P3 1.815(10)
C22 H22A 0.98
C22 H22B 0.98
C22 H22C 0.98
C23 P4 1.839(9)
C23 H23A 0.99
C23 H23B 0.99
C24 P4 1.824(10)
C24 H24A 0.98
C24 H24B 0.98
C24 H24C 0.98
C25 P4 1.812(9)
C25 H25A 0.98
C25 H25B 0.98
C25 H25C 0.98
C26 O2 1.140(12)
C26 Ir2 1.883(10)
P1 Ir1 2.276(2)
P2 Ir1 2.277(3)
P3 Ir2 2.286(2)
P4 Ir2 2.278(2)
